data_4500618
loop_
_publ_author_name
'Kennedy, Alan R.'
'Morrison, Catriona A.'
'Briggs, Naomi E. B.'
'Arbuckle, William'

_publ_section_title
;
 Density and Stability Differences Between Enantiopure and Racemic Salts:
 Construction and Structural Analysis of a Systematic Series of
 Crystalline Salt Forms of Methylephedrine
;
_journal_issue 5
_journal_name_full 'Crystal Growth &amp; Design'
_journal_page_first 1821
_journal_paper_doi 10.1021/cg200030s
_journal_volume 11
_journal_year 2011
_chemical_absolute_configuration syn
_chemical_formula_sum 'C19 H25 N O3'
_chemical_formula_weight 315.40
_chemical_name_systematic
;
 ?
;
_space_group_IT_number 4
_symmetry_cell_setting monoclinic
_symmetry_space_group_name_Hall 'P 2yb'
_symmetry_space_group_name_H-M 'P 1 21 1'
_atom_sites_solution_hydrogens geom
_atom_sites_solution_primary direct
_atom_sites_solution_secondary difmap
_audit_creation_method SHELXL-97
_cell_angle_alpha 90.00
_cell_angle_beta 97.506(12)
_cell_angle_gamma 90.00
_cell_formula_units_Z 2
_cell_length_a 5.9395(8)
_cell_length_b 15.0195(13)
_cell_length_c 9.6906(13)
_cell_measurement_reflns_used 2263
_cell_measurement_temperature 123(2)
_cell_measurement_theta_max 29.2930
_cell_measurement_theta_min 3.4364
_cell_volume 857.07(18)
_computing_structure_refinement 'SHELXL-97 (Sheldrick, 1997)'
_diffrn_ambient_temperature 123(2)
_diffrn_measured_fraction_theta_full 0.998
_diffrn_measured_fraction_theta_max 0.998
_diffrn_measurement_device_type 'Oxford Diffraction Xcalibur E'
_diffrn_measurement_method 'omega scans'
_diffrn_radiation_monochromator graphite
_diffrn_radiation_source 'fine-focus sealed tube'
_diffrn_radiation_type MoK\a
_diffrn_radiation_wavelength 0.71073
_diffrn_reflns_av_R_equivalents 0.0623
_diffrn_reflns_av_sigmaI/netI 0.1018
_diffrn_reflns_limit_h_max 7
_diffrn_reflns_limit_h_min -7
_diffrn_reflns_limit_k_max 17
_diffrn_reflns_limit_k_min -17
_diffrn_reflns_limit_l_max 11
_diffrn_reflns_limit_l_min -11
_diffrn_reflns_number 8774
_diffrn_reflns_theta_full 25.00
_diffrn_reflns_theta_max 25.00
_diffrn_reflns_theta_min 3.44
_exptl_absorpt_coefficient_mu 0.082
_exptl_absorpt_correction_T_max 1.00000
_exptl_absorpt_correction_T_min 0.43706
_exptl_absorpt_correction_type multi-scan
_exptl_absorpt_process_details
;
CrysAlisPro, Oxford Diffraction Ltd.,
Version 1.171.33.55 (release 05-01-2010 CrysAlis171 .NET)
(compiled Jan  5 2010,16:28:46)
Empirical absorption correction using spherical harmonics,
 implemented in SCALE3 ABSPACK scaling algorithm.
;
_exptl_crystal_colour colourless
_exptl_crystal_density_diffrn 1.222
_exptl_crystal_density_method 'not measured'
_exptl_crystal_description block
_exptl_crystal_F_000 340
_exptl_crystal_size_max 0.3
_exptl_crystal_size_mid 0.2
_exptl_crystal_size_min 0.1
_refine_diff_density_max 0.125
_refine_diff_density_min -0.129
_refine_diff_density_rms 0.032
_refine_ls_abs_structure_details 'Flack H D (1983), Acta Cryst. A39, 876-881'
_refine_ls_abs_structure_Flack 0.9(14)
_refine_ls_extinction_method none
_refine_ls_goodness_of_fit_ref 0.779
_refine_ls_hydrogen_treatment constr
_refine_ls_matrix_type full
_refine_ls_number_parameters 213
_refine_ls_number_reflns 1566
_refine_ls_number_restraints 1
_refine_ls_restrained_S_all 0.779
_refine_ls_R_factor_all 0.0625
_refine_ls_R_factor_gt 0.0319
_refine_ls_shift/su_max 0.000
_refine_ls_shift/su_mean 0.000
_refine_ls_structure_factor_coef Fsqd
_refine_ls_weighting_details 'calc w=1/[\s^2^(Fo^2^)+(0.0212P)^2^+0.0000P] where P=(Fo^2^+2Fc^2^)/3'
_refine_ls_weighting_scheme calc
_refine_ls_wR_factor_gt 0.0474
_refine_ls_wR_factor_ref 0.0505
_reflns_number_gt 999
_reflns_number_total 1566
_reflns_threshold_expression I>2/s(I)
_cod_data_source_file cg200030s_si_001.cif
_cod_data_source_block 2(-)mepd+o-toluic
_cod_depositor_comments
;
The following automatic conversions were performed:

'_symmetry_cell_setting' value 'Monoclinic' changed to 'monoclinic'
according to /home/saulius/struct/CIF-dictionaries/cif_core.dic
dictionary named 'cif_core.dic' version 2.4.1 from 2010-06-29.

Automatic conversion script
Id: cif_fix_values 1715 2011-07-08 13:25:40Z adriana 
;
_cod_original_sg_symbol_H-M P21
_cod_database_code 4500618

loop_
_symmetry_equiv_pos_as_xyz
'x, y, z'
'-x, y+1/2, -z'

loop_
_atom_site_label
_atom_site_type_symbol
_atom_site_fract_x
_atom_site_fract_y
_atom_site_fract_z
_atom_site_U_iso_or_equiv
_atom_site_adp_type
_atom_site_occupancy
_atom_site_symmetry_multiplicity
_atom_site_calc_flag
_atom_site_refinement_flags
O1 O 0.6628(4) 0.50393(11) 0.5438(2) 0.0301(6) Uani 1 1 d .
H1H H 0.7207 0.5485 0.5096 0.045 Uiso 1 1 calc R
O2 O -0.0948(4) 0.75607(12) 0.2915(2) 0.0274(6) Uani 1 1 d .
O3 O -0.1854(4) 0.65299(12) 0.4409(2) 0.0267(6) Uani 1 1 d .
N1 N 0.2886(4) 0.37067(14) 0.5483(2) 0.0200(7) Uani 1 1 d .
H1N H 0.2275 0.3263 0.5991 0.024 Uiso 1 1 calc R
C18 C -0.1138(5) 0.6759(2) 0.3305(3) 0.0226(8) Uani 1 1 d .
C12 C -0.0574(5) 0.60376(18) 0.2296(3) 0.0169(8) Uani 1 1 d .
C17 C -0.2073(5) 0.53158(18) 0.2046(3) 0.0237(8) Uani 1 1 d .
H17 H -0.3370 0.5282 0.2523 0.028 Uiso 1 1 calc R
C5 C 0.6941(5) 0.69018(19) 0.8679(3) 0.0256(9) Uani 1 1 d .
H5 H 0.8342 0.7010 0.9247 0.031 Uiso 1 1 calc R
C13 C 0.1339(5) 0.60741(19) 0.1623(3) 0.0214(8) Uani 1 1 d .
C3 C 0.3042(6) 0.72780(19) 0.7981(3) 0.0256(8) Uani 1 1 d .
H3 H 0.1765 0.7644 0.8071 0.031 Uiso 1 1 calc R
C2 C 0.2854(5) 0.65800(18) 0.7017(3) 0.0217(8) Uani 1 1 d .
H2 H 0.1453 0.6473 0.6448 0.026 Uiso 1 1 calc R
C10 C 0.1038(5) 0.3947(2) 0.4359(3) 0.0303(9) Uani 1 1 d .
H10A H 0.1646 0.4335 0.3682 0.045 Uiso 1 1 calc R
H10B H -0.0169 0.4260 0.4761 0.045 Uiso 1 1 calc R
H10C H 0.0420 0.3405 0.3891 0.045 Uiso 1 1 calc R
C4 C 0.5075(6) 0.74347(18) 0.8799(3) 0.0250(9) Uani 1 1 d .
H4 H 0.5199 0.7911 0.9449 0.030 Uiso 1 1 calc R
C1 C 0.4723(6) 0.60438(19) 0.6897(3) 0.0169(8) Uani 1 1 d .
C8 C 0.3502(5) 0.44530(17) 0.6512(3) 0.0189(8) Uani 1 1 d .
H8 H 0.2060 0.4648 0.6850 0.023 Uiso 1 1 calc R
C11 C 0.4807(5) 0.32687(18) 0.4881(3) 0.0234(8) Uani 1 1 d .
H11A H 0.4299 0.2695 0.4471 0.035 Uiso 1 1 calc R
H11B H 0.6078 0.3173 0.5618 0.035 Uiso 1 1 calc R
H11C H 0.5301 0.3652 0.4159 0.035 Uiso 1 1 calc R
C19 C 0.3049(5) 0.68177(19) 0.1868(3) 0.0290(9) Uani 1 1 d .
H19A H 0.2314 0.7385 0.1582 0.044 Uiso 1 1 calc R
H19B H 0.4298 0.6709 0.1322 0.044 Uiso 1 1 calc R
H19C H 0.3646 0.6843 0.2859 0.044 Uiso 1 1 calc R
C14 C 0.1725(6) 0.5391(2) 0.0708(3) 0.0274(9) Uani 1 1 d .
H14 H 0.3053 0.5405 0.0258 0.033 Uiso 1 1 calc R
C7 C 0.4496(6) 0.52797(18) 0.5850(3) 0.0204(8) Uani 1 1 d .
H7 H 0.3441 0.5463 0.5009 0.024 Uiso 1 1 calc R
C9 C 0.5037(5) 0.41021(19) 0.7766(3) 0.0270(8) Uani 1 1 d .
H9A H 0.4430 0.3538 0.8067 0.040 Uiso 1 1 calc R
H9B H 0.5108 0.4536 0.8525 0.040 Uiso 1 1 calc R
H9C H 0.6565 0.4005 0.7517 0.040 Uiso 1 1 calc R
C6 C 0.6753(6) 0.62063(17) 0.7721(3) 0.0220(9) Uani 1 1 d .
H6 H 0.8033 0.5841 0.7635 0.026 Uiso 1 1 calc R
C15 C 0.0205(7) 0.4691(2) 0.0444(3) 0.0333(10) Uani 1 1 d .
H15 H 0.0470 0.4238 -0.0200 0.040 Uiso 1 1 calc R
C16 C -0.1692(6) 0.46575(18) 0.1122(3) 0.0312(10) Uani 1 1 d .
H16 H -0.2736 0.4179 0.0950 0.037 Uiso 1 1 calc R

loop_
_atom_site_aniso_label
_atom_site_aniso_U_11
_atom_site_aniso_U_22
_atom_site_aniso_U_33
_atom_site_aniso_U_23
_atom_site_aniso_U_13
_atom_site_aniso_U_12
O1 0.0411(18) 0.0165(12) 0.0377(16) 0.0019(11) 0.0238(14) -0.0013(12)
O2 0.0422(16) 0.0130(12) 0.0310(13) 0.0031(11) 0.0199(12) 0.0016(11)
O3 0.0365(16) 0.0239(12) 0.0226(14) -0.0023(11) 0.0140(13) -0.0065(11)
N1 0.0257(19) 0.0132(13) 0.0222(16) 0.0014(12) 0.0069(15) -0.0001(12)
C18 0.014(2) 0.027(2) 0.026(2) -0.0059(17) -0.0014(18) -0.0014(16)
C12 0.020(2) 0.0149(15) 0.0140(18) 0.0016(15) -0.0035(17) 0.0011(16)
C17 0.027(2) 0.0182(17) 0.023(2) 0.0088(17) -0.0056(17) -0.0019(17)
C5 0.025(2) 0.0279(19) 0.022(2) 0.0042(17) -0.0028(18) -0.0047(18)
C13 0.021(2) 0.0167(17) 0.025(2) -0.0011(16) -0.0034(17) 0.0057(16)
C3 0.027(2) 0.0214(18) 0.030(2) 0.0008(16) 0.0082(19) 0.0071(16)
C2 0.022(2) 0.0195(16) 0.023(2) 0.0029(17) 0.0016(17) -0.0027(16)
C10 0.029(2) 0.0247(19) 0.033(2) -0.0029(17) -0.0124(18) -0.0028(17)
C4 0.040(3) 0.0140(18) 0.022(2) -0.0054(15) 0.0074(19) -0.0011(18)
C1 0.018(2) 0.0133(16) 0.0187(19) 0.0045(15) 0.0020(17) -0.0035(16)
C8 0.025(2) 0.0139(16) 0.0186(18) -0.0043(15) 0.0046(16) -0.0016(15)
C11 0.027(2) 0.0177(16) 0.027(2) -0.0054(16) 0.0099(17) 0.0023(16)
C19 0.027(2) 0.0319(19) 0.030(2) -0.0046(17) 0.0099(18) -0.0027(18)
C14 0.030(2) 0.030(2) 0.021(2) -0.0057(17) 0.0020(17) 0.0076(19)
C7 0.029(2) 0.0139(16) 0.0183(19) 0.0006(15) 0.0047(17) 0.0000(15)
C9 0.037(2) 0.0221(17) 0.022(2) -0.0019(16) 0.0038(17) -0.0020(16)
C6 0.023(2) 0.0193(18) 0.025(2) 0.0001(17) 0.0074(18) 0.0051(17)
C15 0.043(3) 0.0211(19) 0.032(2) -0.0069(17) -0.008(2) 0.0083(19)
C16 0.043(3) 0.0146(18) 0.032(2) 0.0028(18) -0.009(2) -0.0039(17)

loop_
_atom_type_symbol
_atom_type_description
_atom_type_scat_dispersion_real
_atom_type_scat_dispersion_imag
_atom_type_scat_source
C C 0.0033 0.0016 'International Tables Vol C Tables 4.2.6.8 and 6.1.1.4'
H H 0.0000 0.0000 'International Tables Vol C Tables 4.2.6.8 and 6.1.1.4'
N N 0.0061 0.0033 'International Tables Vol C Tables 4.2.6.8 and 6.1.1.4'
O O 0.0106 0.0060 'International Tables Vol C Tables 4.2.6.8 and 6.1.1.4'

loop_
_geom_angle_atom_site_label_1
_geom_angle_atom_site_label_2
_geom_angle_atom_site_label_3
_geom_angle
C7 O1 H1H 109.5
C10 N1 C11 110.3(2)
C10 N1 C8 113.3(2)
C11 N1 C8 116.8(2)
C10 N1 H1N 105.1
C11 N1 H1N 105.1
C8 N1 H1N 105.1
O3 C18 O2 124.7(3)
O3 C18 C12 118.7(3)
O2 C18 C12 116.5(3)
C13 C12 C17 119.4(3)
C13 C12 C18 122.5(3)
C17 C12 C18 118.2(3)
C16 C17 C12 121.0(3)
C16 C17 H17 119.5
C12 C17 H17 119.5
C4 C5 C6 119.6(3)
C4 C5 H5 120.2
C6 C5 H5 120.2
C12 C13 C14 119.0(3)
C12 C13 C19 122.2(3)
C14 C13 C19 118.8(3)
C4 C3 C2 120.0(3)
C4 C3 H3 120.0
C2 C3 H3 120.0
C1 C2 C3 119.7(3)
C1 C2 H2 120.1
C3 C2 H2 120.1
N1 C10 H10A 109.5
N1 C10 H10B 109.5
H10A C10 H10B 109.5
N1 C10 H10C 109.5
H10A C10 H10C 109.5
H10B C10 H10C 109.5
C3 C4 C5 120.4(3)
C3 C4 H4 119.8
C5 C4 H4 119.8
C6 C1 C2 119.8(3)
C6 C1 C7 120.9(3)
C2 C1 C7 119.3(3)
N1 C8 C9 109.8(2)
N1 C8 C7 113.2(2)
C9 C8 C7 112.9(2)
N1 C8 H8 106.8
C9 C8 H8 106.8
C7 C8 H8 106.8
N1 C11 H11A 109.5
N1 C11 H11B 109.5
H11A C11 H11B 109.5
N1 C11 H11C 109.5
H11A C11 H11C 109.5
H11B C11 H11C 109.5
C13 C19 H19A 109.5
C13 C19 H19B 109.5
H19A C19 H19B 109.5
C13 C19 H19C 109.5
H19A C19 H19C 109.5
H19B C19 H19C 109.5
C15 C14 C13 121.2(3)
C15 C14 H14 119.4
C13 C14 H14 119.4
O1 C7 C1 111.9(3)
O1 C7 C8 108.3(2)
C1 C7 C8 109.5(2)
O1 C7 H7 109.1
C1 C7 H7 109.1
C8 C7 H7 109.1
C8 C9 H9A 109.5
C8 C9 H9B 109.5
H9A C9 H9B 109.5
C8 C9 H9C 109.5
H9A C9 H9C 109.5
H9B C9 H9C 109.5
C1 C6 C5 120.5(3)
C1 C6 H6 119.8
C5 C6 H6 119.8
C16 C15 C14 119.5(3)
C16 C15 H15 120.2
C14 C15 H15 120.2
C17 C16 C15 120.0(3)
C17 C16 H16 120.0
C15 C16 H16 120.0

loop_
_geom_bond_atom_site_label_1
_geom_bond_atom_site_label_2
_geom_bond_distance
O1 C7 1.424(3)
O1 H1H 0.8400
O2 C18 1.271(3)
O3 C18 1.250(3)
N1 C10 1.487(3)
N1 C11 1.500(3)
N1 C8 1.513(3)
N1 H1N 0.9300
C18 C12 1.526(4)
C12 C13 1.383(4)
C12 C17 1.404(4)
C17 C16 1.372(4)
C17 H17 0.9500
C5 C4 1.384(4)
C5 C6 1.392(4)
C5 H5 0.9500
C13 C14 1.395(4)
C13 C19 1.507(4)
C3 C4 1.375(4)
C3 C2 1.399(4)
C3 H3 0.9500
C2 C1 1.389(4)
C2 H2 0.9500
C10 H10A 0.9800
C10 H10B 0.9800
C10 H10C 0.9800
C4 H4 0.9500
C1 C6 1.378(4)
C1 C7 1.526(4)
C8 C9 1.516(4)
C8 C7 1.549(4)
C8 H8 1.0000
C11 H11A 0.9800
C11 H11B 0.9800
C11 H11C 0.9800
C19 H19A 0.9800
C19 H19B 0.9800
C19 H19C 0.9800
C14 C15 1.388(4)
C14 H14 0.9500
C7 H7 1.0000
C9 H9A 0.9800
C9 H9B 0.9800
C9 H9C 0.9800
C6 H6 0.9500
C15 C16 1.377(4)
C15 H15 0.9500
C16 H16 0.9500

loop_
_geom_torsion_atom_site_label_1
_geom_torsion_atom_site_label_2
_geom_torsion_atom_site_label_3
_geom_torsion_atom_site_label_4
_geom_torsion
O3 C18 C12 C13 -137.9(3)
O2 C18 C12 C13 45.6(4)
O3 C18 C12 C17 42.5(4)
O2 C18 C12 C17 -134.0(3)
C13 C12 C17 C16 -1.4(4)
C18 C12 C17 C16 178.2(3)
C17 C12 C13 C14 0.1(4)
C18 C12 C13 C14 -179.5(3)
C17 C12 C13 C19 -178.5(3)
C18 C12 C13 C19 1.8(5)
C4 C3 C2 C1 0.4(4)
C2 C3 C4 C5 -0.3(4)
C6 C5 C4 C3 0.2(4)
C3 C2 C1 C6 -0.4(4)
C3 C2 C1 C7 179.5(2)
C10 N1 C8 C9 168.7(2)
C11 N1 C8 C9 -61.4(3)
C10 N1 C8 C7 -64.1(3)
C11 N1 C8 C7 65.7(3)
C12 C13 C14 C15 1.4(4)
C19 C13 C14 C15 -179.9(3)
C6 C1 C7 O1 -24.2(4)
C2 C1 C7 O1 155.9(3)
C6 C1 C7 C8 95.9(3)
C2 C1 C7 C8 -84.0(3)
N1 C8 C7 O1 -66.4(3)
C9 C8 C7 O1 59.1(3)
N1 C8 C7 C1 171.4(3)
C9 C8 C7 C1 -63.1(3)
C2 C1 C6 C5 0.3(4)
C7 C1 C6 C5 -179.6(3)
C4 C5 C6 C1 -0.2(4)
C13 C14 C15 C16 -1.6(5)
C12 C17 C16 C15 1.2(5)
C14 C15 C16 C17 0.3(5)
